data_7048445
loop_
_publ_author_name
'Wang, Dong'
'Hu, Zhiyong'
'Xu, Shasha'
'Li, Dandan'
'Zhang, Qiong'
'Ma, Wen'
'Zhou, Hongping'
'Wu, Jieying'
'Tian, Yupeng'

_publ_section_title
;
 Fluorescent metal-organic frameworks based on mixed organic ligands: new
 candidates for highly sensitive detection of TNP.
;
_journal_issue 5
_journal_name_full 'Dalton transactions (Cambridge, England : 2003)'
_journal_page_first 1900
_journal_page_last 1905
_journal_paper_doi 10.1039/c8dt03811b
_journal_volume 48
_journal_year 2019
_chemical_formula_sum 'C31 H24 Co N6 O5'
_chemical_formula_weight 619.49
_space_group_crystal_system orthorhombic
_space_group_IT_number 43
_space_group_name_Hall 'F 2 -2d'
_space_group_name_H-M_alt 'F d d 2'
_symmetry_space_group_name_Hall 'F 2 -2d'
_symmetry_space_group_name_H-M 'F d d 2'
_atom_sites_solution_hydrogens mixed
_audit_creation_method SHELXL-2018/3
_audit_update_record
;
2018-11-12 deposited with the CCDC.
2019-01-02 downloaded from the CCDC.
;
_cell_angle_alpha 90
_cell_angle_beta 90
_cell_angle_gamma 90
_cell_formula_units_Z 16
_cell_length_a 18.099(4)
_cell_length_b 56.282(11)
_cell_length_c 13.435(3)
_cell_measurement_reflns_used 9952
_cell_measurement_temperature 296(2)
_cell_measurement_theta_max 26.89
_cell_measurement_theta_min 2.18
_cell_volume 13686(5)
_computing_cell_refinement 'Bruker SMART'
_computing_data_collection 'Bruker SMART'
_computing_data_reduction 'Bruker SAINT'
_computing_molecular_graphics 'Bruker SHELXTL'
_computing_publication_material 'Bruker SHELXTL'
_computing_structure_refinement 'SHELXL-2018/3 (Sheldrick, 2018)'
_computing_structure_solution 'Bruker SHELXTL'
_diffrn_ambient_temperature 296(2)
_diffrn_measured_fraction_theta_full 0.997
_diffrn_measured_fraction_theta_max 0.938
_diffrn_measurement_device_type 'CCD area detector'
_diffrn_measurement_method 'phi and omega scans'
_diffrn_radiation_type MoK\a
_diffrn_radiation_wavelength 0.71073
_diffrn_reflns_av_R_equivalents 0.0377
_diffrn_reflns_av_unetI/netI 0.0388
_diffrn_reflns_Laue_measured_fraction_full 0.997
_diffrn_reflns_Laue_measured_fraction_max 0.938
_diffrn_reflns_limit_h_max 21
_diffrn_reflns_limit_h_min -22
_diffrn_reflns_limit_k_max 71
_diffrn_reflns_limit_k_min -68
_diffrn_reflns_limit_l_max 17
_diffrn_reflns_limit_l_min -16
_diffrn_reflns_number 24881
_diffrn_reflns_point_group_measured_fraction_full 0.978
_diffrn_reflns_point_group_measured_fraction_max 0.892
_diffrn_reflns_theta_full 25.242
_diffrn_reflns_theta_max 27.326
_diffrn_reflns_theta_min 1.922
_exptl_absorpt_coefficient_mu 0.545
_exptl_absorpt_correction_T_max 0.937
_exptl_absorpt_correction_T_min 0.908
_exptl_absorpt_correction_type multi-scan
_exptl_absorpt_process_details '(SADABS; Sheldrick, 2003)'
_exptl_crystal_colour red
_exptl_crystal_density_diffrn 1.203
_exptl_crystal_description block
_exptl_crystal_F_000 5104
_exptl_crystal_size_max 0.180
_exptl_crystal_size_mid 0.160
_exptl_crystal_size_min 0.120
_refine_diff_density_max 1.323
_refine_diff_density_min -0.899
_refine_diff_density_rms 0.137
_refine_ls_abs_structure_details
;
 Flack x determined using 2700 quotients [(I+)-(I-)]/[(I+)+(I-)]
 (Parsons, Flack and Wagner, Acta Cryst. B69 (2013) 249-259).
;
_refine_ls_abs_structure_Flack 0.210(9)
_refine_ls_extinction_coef 0.0033(4)
_refine_ls_extinction_expression Fc^*^=kFc[1+0.001xFc^2^\l^3^/sin(2\q)]^-1/4^
_refine_ls_extinction_method 'SHELXL-2018/3 (Sheldrick 2018)'
_refine_ls_goodness_of_fit_ref 1.013
_refine_ls_hydrogen_treatment constr
_refine_ls_matrix_type full
_refine_ls_number_parameters 394
_refine_ls_number_reflns 6908
_refine_ls_number_restraints 164
_refine_ls_restrained_S_all 1.081
_refine_ls_R_factor_all 0.0782
_refine_ls_R_factor_gt 0.0758
_refine_ls_shift/su_max 0.026
_refine_ls_shift/su_mean 0.003
_refine_ls_structure_factor_coef Fsqd
_refine_ls_weighting_details 'w=1/[\s^2^(Fo^2^)+(0.1777P)^2^+9.5375P] where P=(Fo^2^+2Fc^2^)/3'
_refine_ls_weighting_scheme calc
_refine_ls_wR_factor_gt 0.2072
_refine_ls_wR_factor_ref 0.2106
_reflns_Friedel_coverage 0.824
_reflns_Friedel_fraction_full 0.957
_reflns_Friedel_fraction_max 0.843
_reflns_number_gt 6501
_reflns_number_total 6908
_reflns_threshold_expression 'I > 2\s(I)'
_cod_data_source_file c8dt03811b2.cif
_cod_data_source_block AHU-TW2
_cod_depositor_comments 'Adding full bibliography for 7048445--7048450.cif.'
_cod_database_code 7048445
_shelx_shelxl_version_number 2018/3
_shelx_space_group_comment
;
The symmetry employed for this shelxl refinement is uniquely defined
by the following loop, which should always be used as a source of
symmetry information in preference to the above space-group names.
They are only intended as comments.
;
_shelx_estimated_absorpt_t_min 0.908
_shelx_estimated_absorpt_t_max 0.937
_exptl_absorpt_special_details 'The Rint before and after absorption are 0.044 and 0.0377, respectively'

loop_
_space_group_symop_operation_xyz
'x, y, z'
'-x, -y, z'
'-x+1/4, y+1/4, z+1/4'
'x+1/4, -y+1/4, z+1/4'
'x, y+1/2, z+1/2'
'-x, -y+1/2, z+1/2'
'-x+1/4, y+3/4, z+3/4'
'x+1/4, -y+3/4, z+3/4'
'x+1/2, y, z+1/2'
'-x+1/2, -y, z+1/2'
'-x+3/4, y+1/4, z+3/4'
'x+3/4, -y+1/4, z+3/4'
'x+1/2, y+1/2, z'
'-x+1/2, -y+1/2, z'
'-x+3/4, y+3/4, z+1/4'
'x+3/4, -y+3/4, z+1/4'

loop_
_atom_site_label
_atom_site_type_symbol
_atom_site_fract_x
_atom_site_fract_y
_atom_site_fract_z
_atom_site_U_iso_or_equiv
_atom_site_adp_type
_atom_site_occupancy
_atom_site_site_symmetry_order
_atom_site_calc_flag
_atom_site_refinement_flags_posn
_atom_site_refinement_flags_adp
_atom_site_refinement_flags_occupancy
C38 C 0.3644(9) 0.1227(4) 0.3368(17) 0.160(5) Uani 1 1 d D U .
H38 H 0.363000 0.135376 0.292288 0.192 Uiso 1 1 calc R U .
C40 C 0.4366(11) 0.0939(3) 0.4297(14) 0.146(4) Uani 1 1 d D U .
H40 H 0.481484 0.086468 0.442689 0.175 Uiso 1 1 calc R U .
C39 C 0.4293(9) 0.1114(3) 0.3591(12) 0.135(4) Uani 1 1 d D U .
Co1 Co 0.66910(4) 0.01145(2) -0.07146(12) 0.0402(3) Uani 1 1 d . U .
O1 O 0.6908(6) 0.04402(18) 0.0481(8) 0.117(3) Uani 1 1 d D . .
N4 N 0.9810(4) 0.02791(15) 0.0042(7) 0.0797(19) Uani 1 1 d . . .
N5 N 1.0504(4) 0.02830(16) 0.1474(7) 0.085(2) Uani 1 1 d . . .
O2 O 0.5798(4) 0.02996(14) 0.0213(6) 0.0896(16) Uani 1 1 d D U .
C21 C 0.9948(6) 0.0315(2) 0.2113(10) 0.104(4) Uani 1 1 d . . .
H21 H 0.946242 0.035157 0.194567 0.125 Uiso 1 1 calc DR U .
N3 N 0.9021(4) 0.02501(14) -0.1314(6) 0.0771(18) Uani 1 1 d . . .
N6 N 1.0971(5) 0.02295(18) 0.2968(8) 0.090(2) Uani 1 1 d . . .
N2 N 0.7842(5) 0.01825(17) -0.1310(7) 0.085(2) Uani 1 1 d . U .
N1 N 0.4926(8) 0.1183(2) 0.2968(12) 0.132(4) Uani 1 1 d . U .
C2 C 0.5122(7) 0.0669(2) 0.1276(11) 0.102(3) Uani 1 1 d . . .
H2 H 0.481948 0.056521 0.092283 0.122 Uiso 1 1 calc R U .
C25 C 0.9739(5) 0.02871(16) -0.0972(7) 0.073(2) Uani 1 1 d . . .
C26 C 0.8827(6) 0.0200(2) -0.2282(8) 0.091(3) Uani 1 1 d . . .
H26 H 0.913763 0.019682 -0.283306 0.109 Uiso 1 1 calc R U .
C3 C 0.5476(6) 0.18937(16) 0.2423(9) 0.084(2) Uani 1 1 d . . .
C4 C 0.5870(6) 0.0642(2) 0.1234(9) 0.088(2) Uani 1 1 d . U .
C19 C 0.6233(6) 0.04447(17) 0.0621(8) 0.0799(17) Uani 1 1 d . U .
C27 C 1.1019(8) 0.0360(2) -0.1175(12) 0.103(3) Uani 1 1 d . . .
H27 H 1.142274 0.038968 -0.158569 0.123 Uiso 1 1 calc R U .
C28 C 0.8099(7) 0.0158(2) -0.2265(9) 0.089(3) Uani 1 1 d . . .
H28 H 0.781274 0.011725 -0.281496 0.107 Uiso 1 1 calc R U .
C5 C 0.5312(10) 0.14872(16) 0.1849(9) 0.133(5) Uani 1 1 d D U .
H5 H 0.537667 0.137365 0.135389 0.160 Uiso 1 1 calc R U .
C6 C 0.5461(7) 0.17179(15) 0.1629(10) 0.105(4) Uani 1 1 d D . .
H6 H 0.555257 0.176314 0.097526 0.126 Uiso 1 1 calc R U .
C29 C 1.1096(6) 0.02310(19) 0.2010(9) 0.090(3) Uani 1 1 d . . .
H29 H 1.155598 0.019879 0.173248 0.108 Uiso 1 1 calc R U .
C30 C 1.0467(5) 0.03124(17) 0.0408(9) 0.078(2) Uani 1 1 d . . .
C7 C 0.5073(8) 0.1414(2) 0.2761(9) 0.110(4) Uani 1 1 d D U .
C8 C 0.6314(9) 0.07990(19) 0.1745(12) 0.111(3) Uani 1 1 d . . .
H8 H 0.682572 0.078874 0.169732 0.133 Uiso 1 1 calc R U .
C31 C 1.0213(6) 0.0286(3) 0.3048(9) 0.102(3) Uani 1 1 d . . .
H31 H 0.994466 0.029976 0.363548 0.122 Uiso 1 1 calc R U .
C9 C 0.5235(7) 0.09948(18) 0.2389(10) 0.109(4) Uani 1 1 d D U .
C32 C 0.8411(4) 0.02372(16) -0.0788(8) 0.0719(19) Uani 1 1 d . . .
H32 H 0.839341 0.026491 -0.010615 0.086 Uiso 1 1 calc R U .
C10 C 0.4810(6) 0.08472(19) 0.1837(12) 0.110(4) Uani 1 1 d D . .
H10 H 0.429997 0.086651 0.183759 0.133 Uiso 1 1 calc R U .
C33 C 1.1102(7) 0.0345(2) -0.0145(11) 0.096(3) Uani 1 1 d . . .
H33 H 1.156314 0.035617 0.015581 0.116 Uiso 1 1 calc R U .
C11 C 0.5039(8) 0.15885(19) 0.3540(10) 0.105(4) Uani 1 1 d . . .
H11 H 0.488190 0.154375 0.417147 0.126 Uiso 1 1 calc R U .
C34 C 1.0331(6) 0.0331(2) -0.1562(10) 0.096(3) Uani 1 1 d . . .
H34 H 1.026482 0.034167 -0.224694 0.115 Uiso 1 1 calc R U .
C13 C 0.5232(6) 0.18175(17) 0.3366(9) 0.087(3) Uani 1 1 d . . .
H13 H 0.520367 0.192703 0.388274 0.105 Uiso 1 1 calc R U .
C15 C 0.5983(7) 0.0974(2) 0.2339(16) 0.133(5) Uani 1 1 d D . .
H15 H 0.627804 0.107808 0.270285 0.159 Uiso 1 1 calc R U .
O3 O 0.5885(6) 0.22058(17) 0.1367(8) 0.114(3) Uani 1 1 d . U .
C35 C 0.5607(6) 0.21513(19) 0.2205(9) 0.084(3) Uani 1 1 d . . .
O4 O 0.5498(7) 0.22982(15) 0.2872(7) 0.113(3) Uani 1 1 d . . .
C42 C 0.3071(13) 0.0982(4) 0.457(2) 0.184(5) Uani 1 1 d D U .
H42 H 0.265075 0.093805 0.492120 0.221 Uiso 1 1 calc R U .
C41 C 0.3735(10) 0.0882(4) 0.4793(18) 0.172(5) Uani 1 1 d D U .
H41 H 0.375776 0.077027 0.530376 0.207 Uiso 1 1 calc R U .
C43 C 0.3019(12) 0.1147(4) 0.3823(18) 0.183(5) Uani 1 1 d D U .
H43 H 0.255860 0.120398 0.362895 0.219 Uiso 1 1 calc R U .
O1W O 0.500000 0.000000 0.1183(16) 0.123(8) Uani 0.5 2 d DS TU P
H1WA H 0.522488 0.011148 0.148575 0.184 Uiso 0.5 1 d DR U P
O2W O 0.8112(6) 0.0326(4) 0.1733(13) 0.156(6) Uani 0.75 1 d D U P
H2WA H 0.803684 0.042336 0.125928 0.234 Uiso 0.75 1 d DR U P
H2WB H 0.827545 0.040322 0.223123 0.234 Uiso 0.75 1 d DR U P

loop_
_atom_site_aniso_label
_atom_site_aniso_U_11
_atom_site_aniso_U_22
_atom_site_aniso_U_33
_atom_site_aniso_U_23
_atom_site_aniso_U_13
_atom_site_aniso_U_12
C38 0.166(8) 0.155(8) 0.159(9) 0.006(8) 0.024(8) -0.024(7)
C40 0.161(8) 0.128(7) 0.149(8) 0.003(7) 0.028(7) -0.018(7)
C39 0.143(7) 0.128(7) 0.133(8) -0.011(6) 0.036(7) -0.022(6)
Co1 0.0359(4) 0.0408(4) 0.0438(4) -0.0034(3) -0.0120(3) 0.0035(2)
O1 0.132(7) 0.110(6) 0.108(6) -0.009(5) 0.012(6) 0.030(5)
N4 0.066(4) 0.093(5) 0.080(5) 0.012(4) -0.008(3) 0.002(3)
N5 0.066(4) 0.098(5) 0.090(6) -0.001(4) -0.009(4) 0.000(4)
O2 0.091(3) 0.092(3) 0.086(3) -0.018(3) 0.005(2) 0.017(2)
C21 0.068(6) 0.145(10) 0.101(8) 0.007(6) -0.021(5) 0.008(6)
N3 0.069(4) 0.084(4) 0.079(5) 0.010(4) 0.001(3) 0.002(3)
N6 0.071(5) 0.106(6) 0.093(7) 0.006(5) -0.018(4) 0.006(4)
N2 0.068(4) 0.096(5) 0.091(6) 0.004(4) -0.014(4) 0.001(4)
N1 0.156(9) 0.095(6) 0.144(9) -0.019(6) 0.044(7) -0.013(6)
C2 0.106(8) 0.093(7) 0.107(8) -0.001(6) 0.017(6) -0.003(6)
C25 0.062(4) 0.076(4) 0.081(6) 0.003(4) 0.001(4) 0.012(3)
C26 0.074(6) 0.127(8) 0.072(6) 0.018(5) -0.005(4) 0.001(5)
C3 0.085(6) 0.070(5) 0.099(7) -0.001(4) 0.013(5) 0.005(4)
C4 0.095(4) 0.086(4) 0.084(4) -0.001(4) 0.003(4) 0.008(4)
C19 0.083(4) 0.080(3) 0.077(4) -0.007(3) -0.006(3) 0.008(3)
C27 0.087(7) 0.110(8) 0.111(9) 0.005(7) 0.009(6) -0.003(6)
C28 0.080(6) 0.117(8) 0.071(6) 0.004(5) -0.021(5) 0.001(5)
C5 0.178(11) 0.098(6) 0.124(9) -0.039(7) 0.035(9) 0.010(7)
C6 0.136(9) 0.071(5) 0.107(9) -0.003(5) 0.033(8) 0.018(5)
C29 0.074(5) 0.097(6) 0.098(8) -0.003(5) -0.019(5) 0.011(4)
C30 0.059(4) 0.082(5) 0.094(7) -0.007(4) -0.011(4) 0.006(4)
C7 0.119(8) 0.092(6) 0.119(8) -0.011(6) 0.052(7) -0.011(5)
C8 0.139(10) 0.079(5) 0.114(8) -0.017(6) 0.014(9) -0.003(6)
C31 0.074(6) 0.151(10) 0.080(7) 0.004(6) -0.017(5) -0.006(6)
C9 0.126(8) 0.071(5) 0.129(8) -0.003(5) 0.035(7) 0.008(5)
C32 0.062(4) 0.083(5) 0.071(5) -0.004(5) -0.012(4) -0.001(3)
C10 0.093(7) 0.084(6) 0.154(11) 0.007(8) 0.023(8) 0.007(5)
C33 0.078(6) 0.102(7) 0.109(9) 0.011(6) -0.013(6) -0.001(5)
C11 0.141(10) 0.081(6) 0.093(7) 0.004(5) 0.032(7) 0.002(6)
C34 0.084(6) 0.113(8) 0.091(7) 0.025(6) -0.001(6) -0.012(6)
C13 0.097(6) 0.076(5) 0.089(6) -0.006(4) 0.009(5) 0.019(4)
C15 0.151(12) 0.071(6) 0.177(15) -0.017(8) 0.014(11) -0.006(7)
O3 0.142(7) 0.085(5) 0.115(6) 0.004(4) 0.054(5) -0.014(4)
C35 0.073(5) 0.091(6) 0.088(7) -0.008(5) -0.005(5) 0.012(4)
O4 0.172(9) 0.081(4) 0.087(5) -0.009(4) -0.010(6) -0.014(5)
C42 0.186(9) 0.185(9) 0.183(9) 0.005(8) 0.011(9) -0.010(8)
C41 0.188(9) 0.163(8) 0.165(9) 0.003(8) 0.016(8) -0.006(8)
C43 0.178(10) 0.182(10) 0.189(11) 0.012(9) 0.022(10) -0.026(9)
O1W 0.122(17) 0.143(17) 0.105(15) 0.000 0.000 -0.033(14)
O2W 0.080(6) 0.263(17) 0.125(10) 0.036(11) 0.003(7) 0.030(8)

loop_
_atom_type_symbol
_atom_type_description
_atom_type_scat_dispersion_real
_atom_type_scat_dispersion_imag
_atom_type_scat_source
C C 0.0033 0.0016 'International Tables Vol C Tables 4.2.6.8 and 6.1.1.4'
H H 0.0000 0.0000 'International Tables Vol C Tables 4.2.6.8 and 6.1.1.4'
N N 0.0061 0.0033 'International Tables Vol C Tables 4.2.6.8 and 6.1.1.4'
O O 0.0106 0.0060 'International Tables Vol C Tables 4.2.6.8 and 6.1.1.4'
Co Co 0.3494 0.9721 'International Tables Vol C Tables 4.2.6.8 and 6.1.1.4'

loop_
_geom_angle_atom_site_label_1
_geom_angle_atom_site_label_2
_geom_angle_atom_site_label_3
_geom_angle
_geom_angle_site_symmetry_1
_geom_angle_site_symmetry_3
C43 C38 C39 117(2) . .
C43 C38 H38 121.3 . .
C39 C38 H38 121.3 . .
C41 C40 C39 115.3(19) . .
C41 C40 H40 122.3 . .
C39 C40 H40 122.3 . .
C38 C39 C40 124.5(17) . .
C38 C39 N1 115.0(14) . .
C40 C39 N1 120.4(15) . .
N2 Co1 N6 101.7(3) . 9_454
N2 Co1 O2 139.8(3) . .
N6 Co1 O2 83.7(3) 9_454 .
N2 Co1 O4 97.2(4) . 7_644
N6 Co1 O4 145.4(4) 9_454 7_644
O2 Co1 O4 100.0(3) . 7_644
N2 Co1 O3 97.7(4) . 7_644
N6 Co1 O3 93.3(3) 9_454 7_644
O2 Co1 O3 122.0(4) . 7_644
O4 Co1 O3 55.3(3) 7_644 7_644
C30 N4 C25 117.2(9) . .
C29 N5 C21 106.9(10) . .
C29 N5 C30 127.1(9) . .
C21 N5 C30 126.0(9) . .
C19 O2 Co1 95.2(6) . .
N5 C21 C31 108.2(10) . .
N5 C21 H21 125.9 . .
C31 C21 H21 125.9 . .
C32 N3 C26 106.5(8) . .
C32 N3 C25 127.9(9) . .
C26 N3 C25 125.4(8) . .
C29 N6 C31 104.0(9) . .
C29 N6 Co1 131.6(7) . 9
C31 N6 Co1 123.8(8) . 9
C32 N2 C28 105.3(9) . .
C32 N2 Co1 125.9(8) . .
C28 N2 Co1 128.7(7) . .
C7 N1 C9 121.5(12) . .
C7 N1 C39 121.3(12) . .
C9 N1 C39 115.0(11) . .
C4 C2 C10 120.6(12) . .
C4 C2 H2 119.7 . .
C10 C2 H2 119.7 . .
C34 C25 N4 120.9(9) . .
C34 C25 N3 124.8(10) . .
N4 C25 N3 114.3(8) . .
C28 C26 N3 105.8(9) . .
C28 C26 H26 127.1 . .
N3 C26 H26 127.1 . .
C13 C3 C6 116.5(9) . .
C13 C3 C35 121.3(9) . .
C6 C3 C35 121.2(10) . .
C2 C4 C8 119.3(11) . .
C2 C4 C19 121.8(11) . .
C8 C4 C19 118.8(10) . .
O1 C19 O2 122.5(9) . .
O1 C19 C4 121.4(9) . .
O2 C19 C4 115.9(9) . .
C34 C27 C33 118.0(13) . .
C34 C27 H27 121.0 . .
C33 C27 H27 121.0 . .
C26 C28 N2 109.3(9) . .
C26 C28 H28 125.4 . .
N2 C28 H28 125.4 . .
C6 C5 C7 123.1(11) . .
C6 C5 H5 118.4 . .
C7 C5 H5 118.5 . .
C5 C6 C3 119.6(11) . .
C5 C6 H6 120.2 . .
C3 C6 H6 120.2 . .
N6 C29 N5 113.4(10) . .
N6 C29 H29 123.3 . .
N5 C29 H29 123.3 . .
N4 C30 C33 125.2(11) . .
N4 C30 N5 113.6(9) . .
C33 C30 N5 120.7(9) . .
N1 C7 C5 122.3(11) . .
N1 C7 C11 119.9(11) . .
C5 C7 C11 117.6(10) . .
C4 C8 C15 118.9(13) . .
C4 C8 H8 120.5 . .
C15 C8 H8 120.5 . .
C21 C31 N6 107.5(11) . .
C21 C31 H31 126.2 . .
N6 C31 H31 126.2 . .
C10 C9 C15 119.2(12) . .
C10 C9 N1 122.1(12) . .
C15 C9 N1 118.6(12) . .
N2 C32 N3 113.2(10) . .
N2 C32 H32 123.4 . .
N3 C32 H32 123.4 . .
C9 C10 C2 121.0(12) . .
C9 C10 H10 119.5 . .
C2 C10 H10 119.5 . .
C30 C33 C27 117.0(12) . .
C30 C33 H33 121.5 . .
C27 C33 H33 121.5 . .
C13 C11 C7 120.9(11) . .
C13 C11 H11 119.6 . .
C7 C11 H11 119.6 . .
C25 C34 C27 121.5(12) . .
C25 C34 H34 119.2 . .
C27 C34 H34 119.2 . .
C11 C13 C3 121.7(10) . .
C11 C13 H13 119.2 . .
C3 C13 H13 119.2 . .
C9 C15 C8 120.8(13) . .
C9 C15 H15 119.6 . .
C8 C15 H15 119.6 . .
C35 O3 Co1 90.1(7) . 3_655
O4 C35 O3 123.0(11) . .
O4 C35 C3 118.7(11) . .
O3 C35 C3 118.0(10) . .
C35 O4 Co1 91.0(8) . 3_655
C41 C42 C43 120(3) . .
C41 C42 H42 119.8 . .
C43 C42 H42 119.8 . .
C40 C41 C42 122(2) . .
C40 C41 H41 118.9 . .
C42 C41 H41 118.9 . .
C38 C43 C42 120(2) . .
C38 C43 H43 120.1 . .
C42 C43 H43 120.1 . .
H1WA O1W H1WA 123.0 . 2_655
H2WA O2W H2WB 108.3 . .

loop_
_geom_bond_atom_site_label_1
_geom_bond_atom_site_label_2
_geom_bond_distance
_geom_bond_site_symmetry_2
C38 C43 1.364(7) .
C38 C39 1.370(7) .
C38 H38 0.9300 .
C40 C41 1.361(7) .
C40 C39 1.375(7) .
C40 H40 0.9300 .
C39 N1 1.47(2) .
Co1 N2 2.264(9) .
Co1 N6 2.291(9) 9_454
Co1 O2 2.291(7) .
Co1 O4 2.370(9) 7_644
Co1 O3 2.372(9) 7_644
O1 C19 1.238(15) .
N4 C30 1.301(12) .
N4 C25 1.369(14) .
N5 C29 1.324(12) .
N5 C21 1.335(15) .
N5 C30 1.443(15) .
O2 C19 1.260(13) .
C21 C31 1.355(17) .
C21 H21 0.9300 .
N3 C32 1.312(12) .
N3 C26 1.375(14) .
N3 C25 1.394(11) .
N6 C29 1.306(16) .
N6 C31 1.412(14) .
N2 C32 1.284(12) .
N2 C28 1.373(16) .
N1 C7 1.360(15) .
N1 C9 1.427(16) .
C2 C4 1.362(17) .
C2 C10 1.377(17) .
C2 H2 0.9300 .
C25 C34 1.356(15) .
C26 C28 1.340(15) .
C26 H26 0.9300 .
C3 C13 1.409(15) .
C3 C6 1.454(16) .
C3 C35 1.498(15) .
C4 C8 1.377(18) .
C4 C19 1.532(15) .
C27 C34 1.359(18) .
C27 C33 1.396(19) .
C27 H27 0.9300 .
C28 H28 0.9300 .
C5 C6 1.358(7) .
C5 C7 1.363(7) .
C5 H5 0.9300 .
C6 H6 0.9300 .
C29 H29 0.9300 .
C30 C33 1.380(18) .
C7 C11 1.434(17) .
C8 C15 1.405(19) .
C8 H8 0.9300 .
C31 H31 0.9300 .
C9 C10 1.353(7) .
C9 C15 1.359(7) .
C32 H32 0.9300 .
C10 H10 0.9300 .
C33 H33 0.9300 .
C11 C13 1.356(14) .
C11 H11 0.9300 .
C34 H34 0.9300 .
C13 H13 0.9300 .
C15 H15 0.9300 .
O3 C35 1.271(14) .
C35 O4 1.235(14) .
C42 C41 1.362(7) .
C42 C43 1.367(7) .
C42 H42 0.9300 .
C41 H41 0.9300 .
C43 H43 0.9300 .
O1W H1WA 0.8511 .
O1W H1WA 0.8511 2_655
O2W H2WA 0.8513 .
O2W H2WB 0.8514 .

loop_
_geom_torsion_atom_site_label_1
_geom_torsion_atom_site_label_2
_geom_torsion_atom_site_label_3
_geom_torsion_atom_site_label_4
_geom_torsion
_geom_torsion_site_symmetry_1
_geom_torsion_site_symmetry_4
C43 C38 C39 C40 -5(3) . .
C43 C38 C39 N1 170.9(19) . .
C41 C40 C39 C38 -1(3) . .
C41 C40 C39 N1 -176.7(18) . .
C29 N5 C21 C31 0.9(14) . .
C30 N5 C21 C31 -176.1(10) . .
C38 C39 N1 C7 46(3) . .
C40 C39 N1 C7 -138.0(19) . .
C38 C39 N1 C9 -117.7(19) . .
C40 C39 N1 C9 59(2) . .
C30 N4 C25 C34 -0.8(15) . .
C30 N4 C25 N3 -180.0(8) . .
C32 N3 C25 C34 -170.4(10) . .
C26 N3 C25 C34 15.3(16) . .
C32 N3 C25 N4 8.7(14) . .
C26 N3 C25 N4 -165.6(10) . .
C32 N3 C26 C28 -0.6(12) . .
C25 N3 C26 C28 174.7(9) . .
C10 C2 C4 C8 -1(2) . .
C10 C2 C4 C19 179.7(12) . .
Co1 O2 C19 O1 -3.6(12) . .
Co1 O2 C19 C4 171.2(8) . .
C2 C4 C19 O1 170.4(12) . .
C8 C4 C19 O1 -8.7(17) . .
C2 C4 C19 O2 -4.4(16) . .
C8 C4 C19 O2 176.5(12) . .
N3 C26 C28 N2 0.6(14) . .
C32 N2 C28 C26 -0.3(13) . .
Co1 N2 C28 C26 -175.7(8) . .
C7 C5 C6 C3 9(2) . .
C13 C3 C6 C5 -8.5(18) . .
C35 C3 C6 C5 -177.5(13) . .
C31 N6 C29 N5 0.3(14) . .
Co1 N6 C29 N5 171.9(7) 9 .
C21 N5 C29 N6 -0.8(14) . .
C30 N5 C29 N6 176.2(10) . .
C25 N4 C30 C33 -2.9(15) . .
C25 N4 C30 N5 -175.5(8) . .
C29 N5 C30 N4 156.9(10) . .
C21 N5 C30 N4 -26.7(15) . .
C29 N5 C30 C33 -16.1(16) . .
C21 N5 C30 C33 160.4(12) . .
C9 N1 C7 C5 21(3) . .
C39 N1 C7 C5 -140.9(17) . .
C9 N1 C7 C11 -153.3(15) . .
C39 N1 C7 C11 45(2) . .
C6 C5 C7 N1 -180.0(16) . .
C6 C5 C7 C11 -5(3) . .
C2 C4 C8 C15 3(2) . .
C19 C4 C8 C15 -177.5(13) . .
N5 C21 C31 N6 -0.8(15) . .
C29 N6 C31 C21 0.3(14) . .
Co1 N6 C31 C21 -172.2(8) 9 .
C7 N1 C9 C10 -115.4(18) . .
C39 N1 C9 C10 48(2) . .
C7 N1 C9 C15 60(2) . .
C39 N1 C9 C15 -136.7(16) . .
C28 N2 C32 N3 -0.1(12) . .
Co1 N2 C32 N3 175.4(6) . .
C26 N3 C32 N2 0.5(12) . .
C25 N3 C32 N2 -174.7(9) . .
C15 C9 C10 C2 4(2) . .
N1 C9 C10 C2 179.4(14) . .
C4 C2 C10 C9 -2(2) . .
N4 C30 C33 C27 4.9(18) . .
N5 C30 C33 C27 177.0(11) . .
C34 C27 C33 C30 -3.0(19) . .
N1 C7 C11 C13 175.3(14) . .
C5 C7 C11 C13 1(2) . .
N4 C25 C34 C27 2.4(17) . .
N3 C25 C34 C27 -178.5(10) . .
C33 C27 C34 C25 0(2) . .
C7 C11 C13 C3 0(2) . .
C6 C3 C13 C11 4.0(17) . .
C35 C3 C13 C11 173.0(12) . .
C10 C9 C15 C8 -2(2) . .
N1 C9 C15 C8 -177.3(15) . .
C4 C8 C15 C9 -2(2) . .
Co1 O3 C35 O4 -7.7(12) 3_655 .
Co1 O3 C35 C3 178.2(8) 3_655 .
C13 C3 C35 O4 -0.1(16) . .
C6 C3 C35 O4 168.4(12) . .
C13 C3 C35 O3 174.3(11) . .
C6 C3 C35 O3 -17.2(16) . .
O3 C35 O4 Co1 7.7(12) . 3_655
C3 C35 O4 Co1 -178.3(8) . 3_655
C39 C40 C41 C42 3(3) . .
C43 C42 C41 C40 0(4) . .
C39 C38 C43 C42 9(4) . .
C41 C42 C43 C38 -6(4) . .
